data_4072650
loop_
_publ_author_name
'Baber, R. Angharad'
'Haddow, Mairi F.'
'Middleton, Ann J.'
'Orpen, A. Guy'
'Pringle, Paul G.'
'Haynes, Anthony'
'Williams, Gary L.'
'Papp, Rainer'

_publ_section_title
;
 Ligand Stereoelectronic Effects in Complexes of Phospholanes,
 Phosphinanes, and Phosphepanes and Their Implications for
 Hydroformylation Catalysis
;
_journal_issue 3
_journal_name_full Organometallics
_journal_page_first 713
_journal_paper_doi 10.1021/om060912v
_journal_volume 26
_journal_year 2007
_chemical_formula_moiety 'C24 H34 Cl2 P2 Pt'
_chemical_formula_sum 'C24 H34 Cl2 P2 Pt'
_chemical_formula_weight 650.44
_space_group_IT_number 15
_symmetry_cell_setting monoclinic
_symmetry_space_group_name_Hall '-C 2yc'
_symmetry_space_group_name_H-M 'C 1 2/c 1'
_atom_sites_solution_hydrogens geom
_atom_sites_solution_primary direct
_atom_sites_solution_secondary difmap
_audit_creation_method SHELXL-97
_cell_angle_alpha 90.00
_cell_angle_beta 109.229(4)
_cell_angle_gamma 90.00
_cell_formula_units_Z 4
_cell_length_a 20.282(5)
_cell_length_b 10.717(2)
_cell_length_c 11.804(3)
_cell_measurement_reflns_used 70
_cell_measurement_temperature 293(2)
_cell_measurement_theta_max 27.507
_cell_measurement_theta_min 2.178
_cell_volume 2422.6(10)
_computing_cell_refinement 'Bruker SMART'
_computing_data_collection 'Bruker SMART'
_computing_data_reduction 'Bruker SHELXTL'
_computing_molecular_graphics 'Bruker SHELXTL'
_computing_publication_material 'Bruker SHELXTL'
_computing_structure_refinement 'SHELXL-97 (Sheldrick, 1997)'
_computing_structure_solution 'SHELXS-97 (Sheldrick, 1990)'
_diffrn_ambient_temperature 293(2)
_diffrn_detector_area_resol_mean 8.2
_diffrn_measured_fraction_theta_full 0.998
_diffrn_measured_fraction_theta_max 0.998
_diffrn_measurement_device_type 'CCD area detector'
_diffrn_measurement_method 'omega scans'
_diffrn_radiation_monochromator graphite
_diffrn_radiation_source 'fine-focus sealed tube'
_diffrn_radiation_type MoK\a
_diffrn_radiation_wavelength 0.71073
_diffrn_reflns_av_R_equivalents 0.0409
_diffrn_reflns_av_sigmaI/netI 0.0414
_diffrn_reflns_limit_h_max 9
_diffrn_reflns_limit_h_min -26
_diffrn_reflns_limit_k_max 13
_diffrn_reflns_limit_k_min -12
_diffrn_reflns_limit_l_max 15
_diffrn_reflns_limit_l_min -14
_diffrn_reflns_number 6136
_diffrn_reflns_theta_full 27.48
_diffrn_reflns_theta_max 27.48
_diffrn_reflns_theta_min 2.13
_diffrn_standards_decay_% 0
_diffrn_standards_number 0
_exptl_absorpt_coefficient_mu 6.154
_exptl_absorpt_correction_T_max 0.737
_exptl_absorpt_correction_T_min 0.301
_exptl_absorpt_correction_type multi-scan
_exptl_absorpt_process_details 'sadabs v2.03(bruker AXS, 2001)'
_exptl_crystal_colour colourless
_exptl_crystal_density_diffrn 1.783
_exptl_crystal_density_method 'not measured'
_exptl_crystal_description needle
_exptl_crystal_F_000 1280
_exptl_crystal_size_max 0.3
_exptl_crystal_size_mid 0.06
_exptl_crystal_size_min 0.05
_refine_diff_density_max 1.819
_refine_diff_density_min -1.528
_refine_diff_density_rms 0.177
_refine_ls_extinction_method none
_refine_ls_goodness_of_fit_ref 1.061
_refine_ls_hydrogen_treatment constr
_refine_ls_matrix_type full
_refine_ls_number_parameters 132
_refine_ls_number_reflns 2769
_refine_ls_number_restraints 0
_refine_ls_restrained_S_all 1.061
_refine_ls_R_factor_all 0.0365
_refine_ls_R_factor_gt 0.0329
_refine_ls_shift/su_max 0.001
_refine_ls_shift/su_mean 0.000
_refine_ls_structure_factor_coef Fsqd
_refine_ls_weighting_details 'calc w=1/[\s^2^(Fo^2^)+(0.0475P)^2^+1.5988P] where P=(Fo^2^+2Fc^2^)/3'
_refine_ls_weighting_scheme calc
_refine_ls_wR_factor_gt 0.0783
_refine_ls_wR_factor_ref 0.0799
_reflns_number_gt 2552
_reflns_number_total 2769
_reflns_threshold_expression >2sigma(I)
_cod_data_source_file om060912vsi20061106_014644.cif
_cod_data_source_block 1a7_claus
_cod_original_sg_symbol_H-M 'C 2/c A'
_cod_database_code 4072650

loop_
_symmetry_equiv_pos_as_xyz
'x, y, z'
'-x, y, -z+1/2'
'x+1/2, y+1/2, z'
'-x+1/2, y+1/2, -z+1/2'
'-x, -y, -z'
'x, -y, z-1/2'
'-x+1/2, -y+1/2, -z'
'x+1/2, -y+1/2, z-1/2'

loop_
_atom_site_label
_atom_site_type_symbol
_atom_site_fract_x
_atom_site_fract_y
_atom_site_fract_z
_atom_site_U_iso_or_equiv
_atom_site_adp_type
_atom_site_occupancy
_atom_site_symmetry_multiplicity
_atom_site_calc_flag
_atom_site_refinement_flags
Pt1 Pt 0.5000 0.51228(2) 0.2500 0.01722(9) Uani 1 2 d S
P1 P 0.41538(5) 0.37716(10) 0.24996(10) 0.0160(2) Uani 1 1 d .
Cl1 Cl 0.57347(7) 0.67047(11) 0.21917(12) 0.0332(3) Uani 1 1 d .
C14 C 0.4208(3) -0.0032(4) 0.0719(5) 0.0248(10) Uani 1 1 d .
H14 H 0.4219 -0.0789 0.0341 0.030 Uiso 1 1 calc R
C13 C 0.4140(3) -0.0015(4) 0.1848(5) 0.0238(10) Uani 1 1 d .
H13 H 0.4100 -0.0759 0.2225 0.029 Uiso 1 1 calc R
C11 C 0.4187(2) 0.2236(4) 0.1853(4) 0.0157(8) Uani 1 1 d .
C12 C 0.4132(2) 0.1120(4) 0.2415(4) 0.0180(9) Uani 1 1 d .
H12 H 0.4090 0.1132 0.3177 0.022 Uiso 1 1 calc R
C16 C 0.4246(2) 0.2199(4) 0.0705(4) 0.0170(8) Uani 1 1 d .
H16 H 0.4277 0.2939 0.0314 0.020 Uiso 1 1 calc R
C21 C 0.3312(2) 0.4313(5) 0.1463(4) 0.0260(10) Uani 1 1 d .
H21A H 0.3225 0.5147 0.1701 0.031 Uiso 1 1 calc R
H21B H 0.3348 0.4371 0.0666 0.031 Uiso 1 1 calc R
C15 C 0.4260(2) 0.1070(4) 0.0153(4) 0.0211(9) Uani 1 1 d .
H15 H 0.4304 0.1053 -0.0606 0.025 Uiso 1 1 calc R
C25 C 0.3366(2) 0.3165(5) 0.4101(4) 0.0259(10) Uani 1 1 d .
H25A H 0.3225 0.2375 0.3692 0.031 Uiso 1 1 calc R
H25B H 0.3422 0.3040 0.4941 0.031 Uiso 1 1 calc R
C24 C 0.2785(2) 0.4131(5) 0.3572(4) 0.0317(11) Uani 1 1 d .
H24A H 0.2499 0.4175 0.4086 0.038 Uiso 1 1 calc R
H24B H 0.3000 0.4942 0.3589 0.038 Uiso 1 1 calc R
C22 C 0.2684(2) 0.3493(5) 0.1400(4) 0.0294(11) Uani 1 1 d .
H22A H 0.2840 0.2635 0.1555 0.035 Uiso 1 1 calc R
H22B H 0.2352 0.3532 0.0592 0.035 Uiso 1 1 calc R
C23 C 0.2312(2) 0.3871(6) 0.2293(4) 0.0325(12) Uani 1 1 d .
H23A H 0.2037 0.4613 0.1988 0.039 Uiso 1 1 calc R
H23B H 0.1990 0.3209 0.2317 0.039 Uiso 1 1 calc R
C26 C 0.4077(2) 0.3553(4) 0.3991(4) 0.0194(9) Uani 1 1 d .
H26A H 0.4417 0.2928 0.4405 0.023 Uiso 1 1 calc R
H26B H 0.4215 0.4330 0.4428 0.023 Uiso 1 1 calc R

loop_
_atom_site_aniso_label
_atom_site_aniso_U_11
_atom_site_aniso_U_22
_atom_site_aniso_U_33
_atom_site_aniso_U_23
_atom_site_aniso_U_13
_atom_site_aniso_U_12
Pt1 0.02267(14) 0.01009(13) 0.02081(13) 0.000 0.00973(10) 0.000
P1 0.0153(5) 0.0153(5) 0.0186(5) -0.0001(4) 0.0072(4) 0.0018(4)
Cl1 0.0436(7) 0.0157(6) 0.0440(7) 0.0023(5) 0.0196(6) -0.0093(5)
C14 0.024(2) 0.021(2) 0.031(2) -0.0119(18) 0.011(2) -0.0021(18)
C13 0.027(2) 0.015(2) 0.032(3) 0.0007(17) 0.013(2) -0.0019(17)
C11 0.0117(19) 0.015(2) 0.021(2) -0.0017(16) 0.0059(16) 0.0000(15)
C12 0.015(2) 0.018(2) 0.021(2) -0.0031(16) 0.0062(16) -0.0022(16)
C16 0.0135(19) 0.019(2) 0.0184(19) 0.0027(16) 0.0051(16) -0.0013(16)
C21 0.024(2) 0.028(3) 0.023(2) 0.0024(19) 0.0056(19) 0.009(2)
C15 0.019(2) 0.024(2) 0.021(2) -0.0053(18) 0.0080(17) -0.0031(18)
C25 0.023(2) 0.034(3) 0.026(2) -0.002(2) 0.0157(19) -0.002(2)
C24 0.023(2) 0.044(3) 0.031(3) -0.009(2) 0.013(2) 0.006(2)
C22 0.014(2) 0.044(3) 0.028(2) -0.008(2) 0.0032(18) 0.004(2)
C23 0.016(2) 0.049(3) 0.032(3) -0.010(2) 0.007(2) 0.005(2)
C26 0.018(2) 0.023(2) 0.019(2) 0.0005(17) 0.0086(17) 0.0012(18)

loop_
_atom_type_symbol
_atom_type_description
_atom_type_scat_dispersion_real
_atom_type_scat_dispersion_imag
_atom_type_scat_source
C C 0.0033 0.0016 'International Tables Vol C Tables 4.2.6.8 and 6.1.1.4'
H H 0.0000 0.0000 'International Tables Vol C Tables 4.2.6.8 and 6.1.1.4'
P P 0.1023 0.0942 'International Tables Vol C Tables 4.2.6.8 and 6.1.1.4'
Cl Cl 0.1484 0.1585 'International Tables Vol C Tables 4.2.6.8 and 6.1.1.4'
Pt Pt -1.7033 8.3905 'International Tables Vol C Tables 4.2.6.8 and 6.1.1.4'

loop_
_geom_angle_atom_site_label_1
_geom_angle_atom_site_label_2
_geom_angle_atom_site_label_3
_geom_angle
_geom_angle_site_symmetry_1
_geom_angle_site_symmetry_3
_geom_angle_publ_flag
P1 Pt1 P1 99.68(6) 2_655 . ?
P1 Pt1 Cl1 86.68(5) 2_655 . ?
P1 Pt1 Cl1 169.52(4) . . ?
P1 Pt1 Cl1 169.52(4) 2_655 2_655 ?
P1 Pt1 Cl1 86.68(5) . 2_655 ?
Cl1 Pt1 Cl1 88.31(7) . 2_655 ?
C11 P1 C26 108.3(2) . . yes
C11 P1 C21 99.2(2) . . yes
C26 P1 C21 109.0(2) . . yes
C11 P1 Pt1 116.63(13) . . ?
C26 P1 Pt1 112.89(15) . . ?
C21 P1 Pt1 109.83(17) . . ?
C15 C14 C13 120.2(4) . . ?
C15 C14 H14 119.9 . . ?
C13 C14 H14 119.9 . . ?
C14 C13 C12 119.7(4) . . ?
C14 C13 H13 120.2 . . ?
C12 C13 H13 120.2 . . ?
C12 C11 C16 119.0(4) . . ?
C12 C11 P1 123.8(3) . . ?
C16 C11 P1 117.2(3) . . ?
C11 C12 C13 120.5(4) . . ?
C11 C12 H12 119.8 . . ?
C13 C12 H12 119.8 . . ?
C15 C16 C11 120.2(4) . . ?
C15 C16 H16 119.9 . . ?
C11 C16 H16 119.9 . . ?
C22 C21 P1 115.3(4) . . ?
C22 C21 H21A 108.4 . . ?
P1 C21 H21A 108.4 . . ?
C22 C21 H21B 108.4 . . ?
P1 C21 H21B 108.4 . . ?
H21A C21 H21B 107.5 . . ?
C14 C15 C16 120.4(4) . . ?
C14 C15 H15 119.8 . . ?
C16 C15 H15 119.8 . . ?
C24 C25 C26 113.3(4) . . ?
C24 C25 H25A 108.9 . . ?
C26 C25 H25A 108.9 . . ?
C24 C25 H25B 108.9 . . ?
C26 C25 H25B 108.9 . . ?
H25A C25 H25B 107.7 . . ?
C23 C24 C25 115.3(4) . . ?
C23 C24 H24A 108.4 . . ?
C25 C24 H24A 108.4 . . ?
C23 C24 H24B 108.4 . . ?
C25 C24 H24B 108.4 . . ?
H24A C24 H24B 107.5 . . ?
C21 C22 C23 113.8(4) . . ?
C21 C22 H22A 108.8 . . ?
C23 C22 H22A 108.8 . . ?
C21 C22 H22B 108.8 . . ?
C23 C22 H22B 108.8 . . ?
H22A C22 H22B 107.7 . . ?
C24 C23 C22 115.8(4) . . ?
C24 C23 H23A 108.3 . . ?
C22 C23 H23A 108.3 . . ?
C24 C23 H23B 108.3 . . ?
C22 C23 H23B 108.3 . . ?
H23A C23 H23B 107.4 . . ?
C25 C26 P1 119.4(3) . . ?
C25 C26 H26A 107.5 . . ?
P1 C26 H26A 107.5 . . ?
C25 C26 H26B 107.5 . . ?
P1 C26 H26B 107.5 . . ?
H26A C26 H26B 107.0 . . ?

loop_
_geom_bond_atom_site_label_1
_geom_bond_atom_site_label_2
_geom_bond_distance
_geom_bond_site_symmetry_2
_geom_bond_publ_flag
Pt1 P1 2.2453(11) 2_655 ?
Pt1 P1 2.2454(11) . yes
Pt1 Cl1 2.3631(12) . yes
Pt1 Cl1 2.3632(12) 2_655 ?
P1 C11 1.825(4) . yes
P1 C26 1.833(4) . yes
P1 C21 1.837(5) . yes
C14 C15 1.378(6) . ?
C14 C13 1.385(7) . ?
C14 H14 0.9300 . ?
C13 C12 1.392(6) . ?
C13 H13 0.9300 . ?
C11 C12 1.390(6) . ?
C11 C16 1.399(6) . ?
C12 H12 0.9300 . ?
C16 C15 1.379(6) . ?
C16 H16 0.9300 . ?
C21 C22 1.528(7) . ?
C21 H21A 0.9700 . ?
C21 H21B 0.9700 . ?
C15 H15 0.9300 . ?
C25 C24 1.538(7) . ?
C25 C26 1.545(6) . ?
C25 H25A 0.9700 . ?
C25 H25B 0.9700 . ?
C24 C23 1.525(7) . ?
C24 H24A 0.9700 . ?
C24 H24B 0.9700 . ?
C22 C23 1.539(6) . ?
C22 H22A 0.9700 . ?
C22 H22B 0.9700 . ?
C23 H23A 0.9700 . ?
C23 H23B 0.9700 . ?
C26 H26A 0.9700 . ?
C26 H26B 0.9700 . ?

loop_
_geom_torsion_atom_site_label_1
_geom_torsion_atom_site_label_2
_geom_torsion_atom_site_label_3
_geom_torsion_atom_site_label_4
_geom_torsion
_geom_torsion_site_symmetry_1
_geom_torsion_publ_flag
P1 Pt1 P1 C11 -26.23(15) 2_655 yes
Cl1 Pt1 P1 C11 100.6(3) . ?
Cl1 Pt1 P1 C11 162.16(16) 2_655 ?
P1 Pt1 P1 C26 100.09(16) 2_655 ?
Cl1 Pt1 P1 C26 -133.1(3) . ?
Cl1 Pt1 P1 C26 -71.52(16) 2_655 ?
P1 Pt1 P1 C21 -138.07(17) 2_655 ?
Cl1 Pt1 P1 C21 -11.3(3) . ?
Cl1 Pt1 P1 C21 50.32(17) 2_655 ?
C15 C14 C13 C12 -0.7(8) . ?
C26 P1 C11 C12 2.3(4) . ?
C21 P1 C11 C12 -111.3(4) . ?
Pt1 P1 C11 C12 130.9(3) . ?
C26 P1 C11 C16 180.0(3) . ?
C21 P1 C11 C16 66.4(3) . ?
Pt1 P1 C11 C16 -51.4(3) . ?
C16 C11 C12 C13 0.3(6) . ?
P1 C11 C12 C13 177.9(3) . ?
C14 C13 C12 C11 0.5(7) . ?
C12 C11 C16 C15 -0.9(6) . ?
P1 C11 C16 C15 -178.7(3) . ?
C11 P1 C21 C22 58.7(4) . ?
C26 P1 C21 C22 -54.3(4) . ?
Pt1 P1 C21 C22 -178.5(3) . ?
C13 C14 C15 C16 0.2(7) . ?
C11 C16 C15 C14 0.7(6) . ?
C26 C25 C24 C23 96.7(5) . ?
P1 C21 C22 C23 90.9(5) . ?
C25 C24 C23 C22 -45.7(7) . ?
C21 C22 C23 C24 -46.0(7) . ?
C24 C25 C26 P1 -62.1(5) . ?
C11 P1 C26 C25 -76.2(4) . ?
C21 P1 C26 C25 30.8(4) . ?
Pt1 P1 C26 C25 153.2(3) . ?
